data_2019387
loop_
_publ_author_name
'Jones, Roderick C.'
'M\"uller-Bunz, Helge'
'Evans, Paul'
'O'Shea, Donal F.'

_publ_section_title
;
 Bis{2-[(3,5-diphenyl-1<i>H</i>-pyrrol-2-ylidene-\k<i>N</i>)amino]-3,5-diphenylpyrrol-1-ido-\k<i>N</i>}palladium(II):
 a homoleptic four-coordinate tetraphenylazadipyrromethene complex of
 palladium
;
_journal_coeditor_code GZ3242
_journal_issue 2
_journal_name_full 'Acta Crystallographica Section C'
_journal_page_first 165
_journal_page_last 168
_journal_paper_doi 10.1107/S2053229614000084
_journal_volume 70
_journal_year 2014
_chemical_formula_iupac '[Pd (C32 H22 N3)2]'
_chemical_formula_moiety 'C64 H44 N6 Pd'
_chemical_formula_sum 'C64 H44 N6 Pd'
_chemical_formula_weight 1003.45
_chemical_name_systematic
Bis{2-[(3,5-diphenyl-1<i>H</i>-pyrrol-2-ylidene-\k<i>N</i>)amino]-3,5-diphenylpyrrol-1-ido-\k<i>N</i>}palladium(II)
_space_group_IT_number 14
_symmetry_cell_setting monoclinic
_symmetry_space_group_name_Hall '-P 2ybc'
_symmetry_space_group_name_H-M 'P 1 21/c 1'
_atom_sites_solution_hydrogens geom
_atom_sites_solution_primary direct
_atom_sites_solution_secondary difmap
_audit_creation_method SHELXL97
_cell_angle_alpha 90.00
_cell_angle_beta 96.665(3)
_cell_angle_gamma 90.00
_cell_formula_units_Z 2
_cell_length_a 13.9269(4)
_cell_length_b 11.9137(3)
_cell_length_c 14.0158(5)
_cell_measurement_reflns_used 3352
_cell_measurement_temperature 100(2)
_cell_measurement_theta_max 62.1084
_cell_measurement_theta_min 3.1719
_cell_volume 2309.80(12)
_computing_cell_refinement 'CrysAlis PRO (Agilent, 2011)'
_computing_data_collection 'CrysAlis PRO (Agilent, 2011)'
_computing_data_reduction 'CrysAlis PRO (Agilent, 2011)'
_computing_molecular_graphics 'ORTEPIII (Burnett & Johnson, 1996)'
_computing_publication_material 'publCIF (Westrip, 2010)'
_computing_structure_refinement 'SHELXL97 (Sheldrick, 2008)'
_computing_structure_solution 'SHELXS97 (Sheldrick, 2008)'
_diffrn_ambient_temperature 100(2)
_diffrn_detector_area_resol_mean 10.3196
_diffrn_measured_fraction_theta_full 0.986
_diffrn_measured_fraction_theta_max 0.964
_diffrn_measurement_device_type 'Agilent SuperNova Dual diffractometer (Cu at zero) with Atlas detector'
_diffrn_measurement_method \w
_diffrn_radiation_monochromator mirror
_diffrn_radiation_source 'SuperNova (Cu) X-ray Source'
_diffrn_radiation_type CuK\a
_diffrn_radiation_wavelength 1.54184
_diffrn_reflns_av_R_equivalents 0.0401
_diffrn_reflns_av_sigmaI/netI 0.0510
_diffrn_reflns_limit_h_max 15
_diffrn_reflns_limit_h_min -15
_diffrn_reflns_limit_k_max 13
_diffrn_reflns_limit_k_min -10
_diffrn_reflns_limit_l_max 15
_diffrn_reflns_limit_l_min -10
_diffrn_reflns_number 8633
_diffrn_reflns_theta_full 58.00
_diffrn_reflns_theta_max 62.20
_diffrn_reflns_theta_min 3.19
_exptl_absorpt_coefficient_mu 3.638
_exptl_absorpt_correction_T_max 0.945
_exptl_absorpt_correction_T_min 0.842
_exptl_absorpt_correction_type analytical
_exptl_absorpt_process_details
;
[CrysAlis PRO (Agilent, 2011), based on expressions derived by Clark &
Reid
(1995)]
;
_exptl_crystal_colour 'metallic brown'
_exptl_crystal_density_diffrn 1.443
_exptl_crystal_density_method 'not measured'
_exptl_crystal_description prism
_exptl_crystal_F_000 1032
_exptl_crystal_size_max 0.0628
_exptl_crystal_size_mid 0.0304
_exptl_crystal_size_min 0.0167
_refine_diff_density_max 0.898
_refine_diff_density_min -0.540
_refine_ls_extinction_method none
_refine_ls_goodness_of_fit_ref 1.078
_refine_ls_hydrogen_treatment constr
_refine_ls_matrix_type full
_refine_ls_number_parameters 322
_refine_ls_number_reflns 3515
_refine_ls_number_restraints 0
_refine_ls_restrained_S_all 1.078
_refine_ls_R_factor_all 0.0641
_refine_ls_R_factor_gt 0.0503
_refine_ls_shift/su_max 0.000
_refine_ls_shift/su_mean 0.000
_refine_ls_structure_factor_coef Fsqd
_refine_ls_weighting_details 'calc w = 1/[\s^2^(Fo^2^)+(0.0552P)^2^+3.8109P] where P=(Fo^2^+2Fc^2^)/3'
_refine_ls_weighting_scheme calc
_refine_ls_wR_factor_gt 0.1177
_refine_ls_wR_factor_ref 0.1252
_reflns_number_gt 2879
_reflns_number_total 3515
_reflns_threshold_expression I>2\s(I)
_cod_data_source_file gz3242sup1.cif
_cod_data_source_block I
_cod_original_sg_symbol_H-M 'P 21/c'
_cod_database_code 2019387
_cod_database_fobs_code 2019387

loop_
_symmetry_equiv_pos_as_xyz
'x, y, z'
'-x, y+1/2, -z+1/2'
'-x, -y, -z'
'x, -y-1/2, z-1/2'

loop_
_atom_site_type_symbol
_atom_site_label
_atom_site_fract_x
_atom_site_fract_y
_atom_site_fract_z
_atom_site_U_iso_or_equiv
_atom_site_adp_type
_atom_site_calc_flag
_atom_site_refinement_flags
_atom_site_occupancy
_atom_site_symmetry_multiplicity
Pd Pd1 1.0000 1.0000 0.0000 0.02687(17) Uani d S 1 2
N N1 0.9128(3) 1.0647(3) 0.0910(3) 0.0320(9) Uani d . 1 1
C C1 0.8223(3) 1.0169(4) 0.0881(3) 0.0295(10) Uani d . 1 1
C C2 0.7580(4) 1.0975(4) 0.1268(3) 0.0331(11) Uani d . 1 1
C C5 0.6546(4) 1.0846(4) 0.1340(4) 0.0369(12) Uani d . 1 1
C C6 0.5998(4) 1.1781(5) 0.1495(5) 0.0515(15) Uani d . 1 1
H H6 0.6299 1.2498 0.1538 0.062 Uiso calc R 1 1
C C7 0.5018(4) 1.1698(5) 0.1590(5) 0.0551(16) Uani d . 1 1
H H7 0.4670 1.2350 0.1735 0.066 Uiso calc R 1 1
C C8 0.4559(5) 1.0713(5) 0.1482(6) 0.068(2) Uani d . 1 1
H H8 0.3876 1.0663 0.1467 0.082 Uiso calc R 1 1
C C9 0.5123(6) 0.9766(7) 0.1391(11) 0.144(6) Uani d . 1 1
H H9 0.4825 0.9048 0.1383 0.173 Uiso calc R 1 1
C C10 0.6084(5) 0.9831(6) 0.1314(8) 0.104(4) Uani d . 1 1
H H10 0.6440 0.9162 0.1240 0.125 Uiso calc R 1 1
C C3 0.8158(4) 1.1873(4) 0.1574(3) 0.0325(11) Uani d . 1 1
H H3 0.7955 1.2527 0.1882 0.039 Uiso calc R 1 1
C C4 0.9107(4) 1.1657(4) 0.1351(3) 0.0318(11) Uani d . 1 1
C C11 0.9966(4) 1.2354(4) 0.1586(3) 0.0315(11) Uani d . 1 1
C C12 0.9869(4) 1.3505(4) 0.1777(3) 0.0363(12) Uani d . 1 1
H H12 0.9243 1.3823 0.1766 0.044 Uiso calc R 1 1
C C13 1.0667(4) 1.4171(4) 0.1977(4) 0.0396(12) Uani d . 1 1
H H13 1.0587 1.4948 0.2098 0.048 Uiso calc R 1 1
C C14 1.1589(4) 1.3730(4) 0.2006(4) 0.0407(12) Uani d . 1 1
H H14 1.2139 1.4201 0.2139 0.049 Uiso calc R 1 1
C C15 1.1700(4) 1.2598(4) 0.1839(3) 0.0374(12) Uani d . 1 1
H H15 1.2331 1.2289 0.1863 0.045 Uiso calc R 1 1
C C16 1.0903(4) 1.1906(4) 0.1637(3) 0.0330(11) Uani d . 1 1
H H16 1.0991 1.1127 0.1533 0.040 Uiso calc R 1 1
N N2 0.7998(3) 0.9102(3) 0.0687(3) 0.0290(9) Uani d . 1 1
C C17 0.8660(4) 0.8326(4) 0.0579(3) 0.0313(11) Uani d . 1 1
N N3 0.9649(3) 0.8522(3) 0.0556(3) 0.0294(9) Uani d . 1 1
C C18 0.8506(4) 0.7130(4) 0.0668(3) 0.0331(11) Uani d . 1 1
C C21 0.7585(4) 0.6580(4) 0.0767(3) 0.0321(11) Uani d . 1 1
C C22 0.7557(4) 0.5630(4) 0.1357(4) 0.0373(12) Uani d . 1 1
H H22 0.8141 0.5348 0.1688 0.045 Uiso calc R 1 1
C C23 0.6702(4) 0.5102(4) 0.1465(4) 0.0463(14) Uani d . 1 1
H H23 0.6701 0.4458 0.1864 0.056 Uiso calc R 1 1
C C24 0.5841(4) 0.5502(5) 0.0994(4) 0.0480(14) Uani d . 1 1
H H24 0.5247 0.5138 0.1068 0.058 Uiso calc R 1 1
C C25 0.5859(4) 0.6440(5) 0.0417(4) 0.0464(14) Uani d . 1 1
H H25 0.5270 0.6723 0.0096 0.056 Uiso calc R 1 1
C C26 0.6715(4) 0.6969(4) 0.0299(4) 0.0397(12) Uani d . 1 1
H H26 0.6711 0.7609 -0.0106 0.048 Uiso calc R 1 1
C C19 0.9418(3) 0.6654(4) 0.0728(3) 0.0310(11) Uani d . 1 1
H H19 0.9560 0.5877 0.0801 0.037 Uiso calc R 1 1
C C20 1.0102(3) 0.7518(4) 0.0662(3) 0.0286(10) Uani d . 1 1
C C27 1.1155(3) 0.7385(4) 0.0765(3) 0.0299(10) Uani d . 1 1
C C28 1.1572(4) 0.6353(4) 0.0589(3) 0.0339(11) Uani d . 1 1
H H28 1.1169 0.5737 0.0378 0.041 Uiso calc R 1 1
C C29 1.2559(4) 0.6211(4) 0.0716(4) 0.0416(13) Uani d . 1 1
H H29 1.2829 0.5498 0.0604 0.050 Uiso calc R 1 1
C C30 1.3153(4) 0.7090(5) 0.1003(4) 0.0417(13) Uani d . 1 1
H H30 1.3835 0.6989 0.1088 0.050 Uiso calc R 1 1
C C31 1.2755(4) 0.8140(4) 0.1171(4) 0.0403(12) Uani d . 1 1
H H31 1.3168 0.8755 0.1359 0.048 Uiso calc R 1 1
C C32 1.1771(3) 0.8286(4) 0.1064(3) 0.0324(11) Uani d . 1 1
H H32 1.1505 0.8997 0.1192 0.039 Uiso calc R 1 1

loop_
_atom_site_aniso_label
_atom_site_aniso_U_11
_atom_site_aniso_U_22
_atom_site_aniso_U_33
_atom_site_aniso_U_12
_atom_site_aniso_U_13
_atom_site_aniso_U_23
Pd1 0.0311(3) 0.0168(3) 0.0332(3) -0.0002(2) 0.00588(18) -0.0007(2)
N1 0.033(2) 0.018(2) 0.045(2) 0.0000(18) 0.0040(18) 0.0040(17)
C1 0.035(3) 0.022(3) 0.032(3) 0.002(2) 0.0042(19) 0.0019(19)
C2 0.040(3) 0.026(3) 0.035(3) 0.005(2) 0.009(2) 0.003(2)
C5 0.035(3) 0.027(3) 0.050(3) 0.005(2) 0.011(2) 0.003(2)
C6 0.043(3) 0.031(3) 0.080(4) 0.003(3) 0.003(3) -0.010(3)
C7 0.045(4) 0.049(4) 0.072(4) 0.014(3) 0.007(3) -0.007(3)
C8 0.042(4) 0.044(4) 0.126(6) 0.007(3) 0.038(4) 0.015(4)
C9 0.062(5) 0.046(5) 0.341(18) -0.018(4) 0.092(8) -0.032(7)
C10 0.053(4) 0.045(4) 0.226(11) 0.000(4) 0.061(6) -0.021(5)
C3 0.042(3) 0.021(2) 0.035(3) 0.004(2) 0.007(2) -0.0019(19)
C4 0.042(3) 0.021(2) 0.033(3) -0.001(2) 0.005(2) 0.0016(19)
C11 0.044(3) 0.024(2) 0.026(2) -0.003(2) 0.003(2) 0.0002(19)
C12 0.050(3) 0.024(3) 0.036(3) 0.006(2) 0.006(2) 0.000(2)
C13 0.057(4) 0.026(3) 0.035(3) -0.004(3) 0.002(2) -0.002(2)
C14 0.050(3) 0.032(3) 0.039(3) -0.008(3) 0.001(2) -0.003(2)
C15 0.041(3) 0.032(3) 0.039(3) -0.002(2) 0.004(2) 0.003(2)
C16 0.040(3) 0.027(3) 0.032(3) 0.000(2) 0.002(2) 0.001(2)
N2 0.031(2) 0.024(2) 0.033(2) -0.0027(18) 0.0067(17) 0.0010(16)
C17 0.040(3) 0.022(2) 0.031(3) 0.004(2) 0.001(2) 0.0004(19)
N3 0.029(2) 0.024(2) 0.035(2) -0.0009(17) 0.0041(17) -0.0022(16)
C18 0.039(3) 0.024(2) 0.035(3) -0.002(2) 0.000(2) 0.000(2)
C21 0.039(3) 0.020(2) 0.037(3) -0.004(2) 0.008(2) -0.0020(19)
C22 0.042(3) 0.023(3) 0.046(3) 0.002(2) 0.002(2) -0.004(2)
C23 0.058(4) 0.029(3) 0.054(3) -0.013(3) 0.018(3) 0.002(2)
C24 0.041(3) 0.043(3) 0.062(4) -0.015(3) 0.014(3) -0.002(3)
C25 0.031(3) 0.042(3) 0.066(4) -0.002(3) 0.004(3) 0.001(3)
C26 0.039(3) 0.029(3) 0.051(3) -0.002(2) 0.006(2) -0.001(2)
C19 0.040(3) 0.016(2) 0.036(3) -0.004(2) 0.003(2) -0.0002(19)
C20 0.036(3) 0.016(2) 0.034(3) 0.002(2) 0.005(2) 0.0000(18)
C27 0.037(3) 0.020(2) 0.032(3) 0.000(2) 0.005(2) 0.0003(19)
C28 0.041(3) 0.023(3) 0.038(3) -0.003(2) 0.007(2) 0.001(2)
C29 0.049(3) 0.031(3) 0.046(3) 0.010(3) 0.010(2) 0.002(2)
C30 0.034(3) 0.043(3) 0.049(3) 0.007(3) 0.007(2) -0.001(2)
C31 0.043(3) 0.035(3) 0.043(3) -0.005(2) 0.007(2) -0.001(2)
C32 0.034(3) 0.027(3) 0.037(3) 0.004(2) 0.006(2) 0.000(2)

loop_
_atom_type_symbol
_atom_type_description
_atom_type_scat_dispersion_real
_atom_type_scat_dispersion_imag
_atom_type_scat_source
C C 0.0181 0.0091 'International Tables Vol C Tables 4.2.6.8 and 6.1.1.4'
H H 0.0000 0.0000 'International Tables Vol C Tables 4.2.6.8 and 6.1.1.4'
N N 0.0311 0.0180 'International Tables Vol C Tables 4.2.6.8 and 6.1.1.4'
Pd Pd 0.1215 3.9337 'International Tables Vol C Tables 4.2.6.8 and 6.1.1.4'

loop_
_geom_angle_atom_site_label_1
_geom_angle_atom_site_label_2
_geom_angle_atom_site_label_3
_geom_angle_site_symmetry_1
_geom_angle_site_symmetry_3
_geom_angle
N3 Pd1 N3 3_775 . 180.0
N3 Pd1 N1 3_775 . 95.85(14)
N3 Pd1 N1 . . 84.16(14)
N3 Pd1 N1 3_775 3_775 84.15(14)
N3 Pd1 N1 . 3_775 95.84(14)
N1 Pd1 N1 . 3_775 180.0
C4 N1 C1 . . 108.2(4)
C4 N1 Pd1 . . 132.5(3)
C1 N1 Pd1 . . 116.1(3)
N2 C1 N1 . . 126.4(4)
N2 C1 C2 . . 124.4(4)
N1 C1 C2 . . 108.4(4)
C3 C2 C1 . . 105.3(4)
C3 C2 C5 . . 127.2(4)
C1 C2 C5 . . 127.5(4)
C10 C5 C6 . . 116.7(5)
C10 C5 C2 . . 123.7(5)
C6 C5 C2 . . 119.5(5)
C5 C6 C7 . . 121.6(5)
C5 C6 H6 . . 119.2
C7 C6 H6 . . 119.2
C8 C7 C6 . . 120.9(6)
C8 C7 H7 . . 119.5
C6 C7 H7 . . 119.5
C7 C8 C9 . . 117.1(6)
C7 C8 H8 . . 121.5
C9 C8 H8 . . 121.5
C10 C9 C8 . . 122.3(7)
C10 C9 H9 . . 118.8
C8 C9 H9 . . 118.8
C9 C10 C5 . . 120.9(6)
C9 C10 H10 . . 119.6
C5 C10 H10 . . 119.6
C2 C3 C4 . . 108.5(4)
C2 C3 H3 . . 125.8
C4 C3 H3 . . 125.8
N1 C4 C3 . . 109.4(4)
N1 C4 C11 . . 123.1(4)
C3 C4 C11 . . 127.4(4)
C16 C11 C12 . . 118.0(5)
C16 C11 C4 . . 121.8(4)
C12 C11 C4 . . 120.2(5)
C13 C12 C11 . . 120.7(5)
C13 C12 H12 . . 119.6
C11 C12 H12 . . 119.6
C12 C13 C14 . . 121.0(5)
C12 C13 H13 . . 119.5
C14 C13 H13 . . 119.5
C15 C14 C13 . . 119.2(5)
C15 C14 H14 . . 120.4
C13 C14 H14 . . 120.4
C14 C15 C16 . . 120.9(5)
C14 C15 H15 . . 119.6
C16 C15 H15 . . 119.6
C15 C16 C11 . . 120.1(5)
C15 C16 H16 . . 119.9
C11 C16 H16 . . 119.9
C17 N2 C1 . . 122.6(4)
N2 C17 N3 . . 125.8(4)
N2 C17 C18 . . 124.3(4)
N3 C17 C18 . . 108.8(4)
C20 N3 C17 . . 107.3(4)
C20 N3 Pd1 . . 133.4(3)
C17 N3 Pd1 . . 116.1(3)
C19 C18 C17 . . 105.3(4)
C19 C18 C21 . . 128.3(4)
C17 C18 C21 . . 126.1(4)
C26 C21 C22 . . 117.6(5)
C26 C21 C18 . . 122.2(4)
C22 C21 C18 . . 120.2(5)
C23 C22 C21 . . 121.3(5)
C23 C22 H22 . . 119.4
C21 C22 H22 . . 119.4
C22 C23 C24 . . 120.4(5)
C22 C23 H23 . . 119.8
C24 C23 H23 . . 119.8
C25 C24 C23 . . 118.9(5)
C25 C24 H24 . . 120.5
C23 C24 H24 . . 120.5
C26 C25 C24 . . 121.0(5)
C26 C25 H25 . . 119.5
C24 C25 H25 . . 119.5
C25 C26 C21 . . 120.8(5)
C25 C26 H26 . . 119.6
C21 C26 H26 . . 119.6
C18 C19 C20 . . 108.5(4)
C18 C19 H19 . . 125.7
C20 C19 H19 . . 125.7
N3 C20 C19 . . 110.0(4)
N3 C20 C27 . . 123.8(4)
C19 C20 C27 . . 126.1(4)
C28 C27 C32 . . 118.2(4)
C28 C27 C20 . . 120.7(4)
C32 C27 C20 . . 121.0(4)
C29 C28 C27 . . 121.0(5)
C29 C28 H28 . . 119.5
C27 C28 H28 . . 119.5
C30 C29 C28 . . 120.4(5)
C30 C29 H29 . . 119.8
C28 C29 H29 . . 119.8
C29 C30 C31 . . 119.8(5)
C29 C30 H30 . . 120.1
C31 C30 H30 . . 120.1
C32 C31 C30 . . 120.3(5)
C32 C31 H31 . . 119.8
C30 C31 H31 . . 119.8
C31 C32 C27 . . 120.2(5)
C31 C32 H32 . . 119.9
C27 C32 H32 . . 119.9

loop_
_geom_bond_atom_site_label_1
_geom_bond_atom_site_label_2
_geom_bond_site_symmetry_2
_geom_bond_distance
Pd1 N3 3_775 2.008(4)
Pd1 N3 . 2.008(4)
Pd1 N1 . 2.014(4)
Pd1 N1 3_775 2.014(4)
N1 C4 . 1.354(6)
N1 C1 . 1.380(6)
C1 N2 . 1.330(6)
C1 C2 . 1.459(6)
C2 C3 . 1.377(7)
C2 C5 . 1.463(7)
C5 C10 . 1.369(8)
C5 C6 . 1.381(7)
C6 C7 . 1.390(8)
C6 H6 . 0.9500
C7 C8 . 1.337(9)
C7 H7 . 0.9500
C8 C9 . 1.388(10)
C8 H8 . 0.9500
C9 C10 . 1.357(10)
C9 H9 . 0.9500
C10 H10 . 0.9500
C3 C4 . 1.416(7)
C3 H3 . 0.9500
C4 C11 . 1.463(7)
C11 C16 . 1.404(7)
C11 C12 . 1.406(6)
C12 C13 . 1.367(7)
C12 H12 . 0.9500
C13 C14 . 1.383(8)
C13 H13 . 0.9500
C14 C15 . 1.381(7)
C14 H14 . 0.9500
C15 C16 . 1.384(7)
C15 H15 . 0.9500
C16 H16 . 0.9500
N2 C17 . 1.326(6)
C17 N3 . 1.402(6)
C17 C18 . 1.448(6)
N3 C20 . 1.352(6)
C18 C19 . 1.385(7)
C18 C21 . 1.461(7)
C21 C26 . 1.389(7)
C21 C22 . 1.405(7)
C22 C23 . 1.369(7)
C22 H22 . 0.9500
C23 C24 . 1.384(8)
C23 H23 . 0.9500
C24 C25 . 1.381(8)
C24 H24 . 0.9500
C25 C26 . 1.376(7)
C25 H25 . 0.9500
C26 H26 . 0.9500
C19 C20 . 1.413(6)
C19 H19 . 0.9500
C20 C27 . 1.465(7)
C27 C28 . 1.394(6)
C27 C32 . 1.407(7)
C28 C29 . 1.376(7)
C28 H28 . 0.9500
C29 C30 . 1.365(8)
C29 H29 . 0.9500
C30 C31 . 1.399(7)
C30 H30 . 0.9500
C31 C32 . 1.372(7)
C31 H31 . 0.9500
C32 H32 . 0.9500

loop_
_geom_hbond_atom_site_label_D
_geom_hbond_atom_site_label_H
_geom_hbond_atom_site_label_A
_geom_hbond_distance_DH
_geom_hbond_distance_HA
_geom_hbond_distance_DA
_geom_hbond_angle_DHA
_geom_hbond_publ_flag
C10 H10 N2 0.95 2.39 3.029(9) 124 yes
C26 H26 N2 0.95 2.67 3.115(6) 109 yes
C13 H13 <i>Cg</i>1^ii^ 0.95 2.93 3.528(6) 122 yes
C29 H29 <i>Cg</i>2^iii^ 0.95 2.90 3.710(6) 144 yes
C16 H16 Pd1 0.95 2.76 3.366(5) 122 yes
C32 H32 Pd1 0.95 2.79 3.409(4) 123 yes

loop_
_geom_torsion_atom_site_label_1
_geom_torsion_atom_site_label_2
_geom_torsion_atom_site_label_3
_geom_torsion_atom_site_label_4
_geom_torsion_site_symmetry_1
_geom_torsion
N3 Pd1 N1 C4 3_775 -27.3(5)
N3 Pd1 N1 C4 . 152.7(5)
N3 Pd1 N1 C1 3_775 129.5(3)
N3 Pd1 N1 C1 . -50.5(3)
C4 N1 C1 N2 . -165.5(5)
Pd1 N1 C1 N2 . 32.3(6)
C4 N1 C1 C2 . 4.4(5)
Pd1 N1 C1 C2 . -157.8(3)
N2 C1 C2 C3 . 166.0(4)
N1 C1 C2 C3 . -4.1(5)
N2 C1 C2 C5 . -12.5(8)
N1 C1 C2 C5 . 177.4(5)
C3 C2 C5 C10 . -158.3(7)
C1 C2 C5 C10 . 19.8(10)
C3 C2 C5 C6 . 18.1(8)
C1 C2 C5 C6 . -163.7(5)
C10 C5 C6 C7 . -1.9(10)
C2 C5 C6 C7 . -178.6(6)
C5 C6 C7 C8 . -3.8(10)
C6 C7 C8 C9 . 7.8(12)
C7 C8 C9 C10 . -6.7(18)
C8 C9 C10 C5 . 1(2)
C6 C5 C10 C9 . 3.0(15)
C2 C5 C10 C9 . 179.6(10)
C1 C2 C3 C4 . 2.3(5)
C5 C2 C3 C4 . -179.2(5)
C1 N1 C4 C3 . -2.9(5)
Pd1 N1 C4 C3 . 155.2(4)
C1 N1 C4 C11 . 174.3(4)
Pd1 N1 C4 C11 . -27.6(7)
C2 C3 C4 N1 . 0.3(6)
C2 C3 C4 C11 . -176.8(5)
N1 C4 C11 C16 . -19.2(7)
C3 C4 C11 C16 . 157.4(5)
N1 C4 C11 C12 . 161.3(4)
C3 C4 C11 C12 . -22.1(7)
C16 C11 C12 C13 . 1.9(7)
C4 C11 C12 C13 . -178.6(4)
C11 C12 C13 C14 . -0.6(7)
C12 C13 C14 C15 . -0.6(8)
C13 C14 C15 C16 . 0.5(7)
C14 C15 C16 C11 . 0.9(7)
C12 C11 C16 C15 . -2.1(7)
C4 C11 C16 C15 . 178.4(4)
N1 C1 N2 C17 . 6.4(7)
C2 C1 N2 C17 . -161.9(5)
C1 N2 C17 N3 . -6.8(7)
C1 N2 C17 C18 . 159.7(5)
N2 C17 N3 C20 . 166.0(4)
C18 C17 N3 C20 . -2.3(5)
N2 C17 N3 Pd1 . -31.7(6)
C18 C17 N3 Pd1 . 160.0(3)
N1 Pd1 N3 C20 . -153.4(4)
N1 Pd1 N3 C20 3_775 26.6(4)
N1 Pd1 N3 C17 . 50.1(3)
N1 Pd1 N3 C17 3_775 -129.9(3)
N2 C17 C18 C19 . -166.5(4)
N3 C17 C18 C19 . 2.0(5)
N2 C17 C18 C21 . 8.2(8)
N3 C17 C18 C21 . 176.6(4)
C19 C18 C21 C26 . -150.7(5)
C17 C18 C21 C26 . 35.9(7)
C19 C18 C21 C22 . 29.9(7)
C17 C18 C21 C22 . -143.5(5)
C26 C21 C22 C23 . 0.3(7)
C18 C21 C22 C23 . 179.7(5)
C21 C22 C23 C24 . -0.4(8)
C22 C23 C24 C25 . 0.0(8)
C23 C24 C25 C26 . 0.5(9)
C24 C25 C26 C21 . -0.6(8)
C22 C21 C26 C25 . 0.2(7)
C18 C21 C26 C25 . -179.2(5)
C17 C18 C19 C20 . -1.0(5)
C21 C18 C19 C20 . -175.5(5)
C17 N3 C20 C19 . 1.7(5)
Pd1 N3 C20 C19 . -156.3(3)
C17 N3 C20 C27 . -174.0(4)
Pd1 N3 C20 C27 . 28.0(7)
C18 C19 C20 N3 . -0.4(5)
C18 C19 C20 C27 . 175.1(4)
N3 C20 C27 C28 . -160.9(4)
C19 C20 C27 C28 . 24.1(7)
N3 C20 C27 C32 . 20.5(7)
C19 C20 C27 C32 . -154.5(5)
C32 C27 C28 C29 . 0.9(7)
C20 C27 C28 C29 . -177.8(4)
C27 C28 C29 C30 . -1.2(8)
C28 C29 C30 C31 . 0.2(8)
C29 C30 C31 C32 . 1.1(8)
C30 C31 C32 C27 . -1.3(7)
C28 C27 C32 C31 . 0.4(7)
C20 C27 C32 C31 . 179.0(4)
